data_7018703
loop_
_publ_author_name
'Yu, Xian-Yong'
'Yi, Ping-Gui'
'Ji, Dan-Hong'
'Zeng, Bi-Rong'
'Li, Xiao-Fang'
'Xu, Xin'

_publ_section_title
;
 Study of the coordination and solution structures for the interaction
 systems between diperoxidovanadate complexes and
 4-(pyridin-2-yl)pyrimidine-like ligands.
;
_journal_issue 13
_journal_name_full 'Dalton transactions (Cambridge, England : 2003)'
_journal_page_first 3684
_journal_page_last 3694
_journal_paper_doi 10.1039/c2dt12334g
_journal_volume 41
_journal_year 2012
_chemical_formula_sum 'C9 H11 N4 O7 V'
_chemical_formula_weight 338.16
_chemical_name_systematic
;
?
;
_space_group_IT_number 62
_symmetry_space_group_name_Hall '-P 2ac 2n'
_symmetry_space_group_name_H-M 'P n m a'
_atom_sites_solution_hydrogens geom
_atom_sites_solution_primary direct
_atom_sites_solution_secondary difmap
_audit_creation_method SHELXL-97
_cell_angle_alpha 90.00
_cell_angle_beta 90.00
_cell_angle_gamma 90.00
_cell_formula_units_Z 4
_cell_length_a 12.9276(14)
_cell_length_b 6.9044(6)
_cell_length_c 15.8482(13)
_cell_measurement_temperature 173(2)
_cell_volume 1414.6(2)
_computing_structure_refinement 'SHELXL-97 (Sheldrick, 1997)'
_computing_structure_solution 'SHELXS-97 (Sheldrick, 1990)'
_diffrn_ambient_temperature 173(2)
_diffrn_measured_fraction_theta_full 0.999
_diffrn_measured_fraction_theta_max 0.999
_diffrn_radiation_monochromator graphite
_diffrn_radiation_source 'fine-focus sealed tube'
_diffrn_radiation_type MoK\a
_diffrn_radiation_wavelength 0.71073
_diffrn_reflns_av_R_equivalents 0.0335
_diffrn_reflns_av_sigmaI/netI 0.0412
_diffrn_reflns_limit_h_max 15
_diffrn_reflns_limit_h_min -2
_diffrn_reflns_limit_k_max 8
_diffrn_reflns_limit_k_min -7
_diffrn_reflns_limit_l_max 18
_diffrn_reflns_limit_l_min -18
_diffrn_reflns_number 3638
_diffrn_reflns_theta_full 24.98
_diffrn_reflns_theta_max 24.98
_diffrn_reflns_theta_min 2.57
_exptl_absorpt_coefficient_mu 0.740
_exptl_absorpt_correction_T_max 0.9781
_exptl_absorpt_correction_T_min 0.5891
_exptl_absorpt_correction_type multi-scan
_exptl_crystal_colour yellow
_exptl_crystal_density_diffrn 1.588
_exptl_crystal_density_method 'not measured'
_exptl_crystal_description needle
_exptl_crystal_F_000 688
_exptl_crystal_size_max 0.80
_exptl_crystal_size_mid 0.10
_exptl_crystal_size_min 0.03
_refine_diff_density_max 0.467
_refine_diff_density_min -0.387
_refine_diff_density_rms 0.084
_refine_ls_extinction_method none
_refine_ls_goodness_of_fit_ref 1.004
_refine_ls_hydrogen_treatment constr
_refine_ls_matrix_type full
_refine_ls_number_parameters 121
_refine_ls_number_reflns 1363
_refine_ls_number_restraints 2
_refine_ls_restrained_S_all 1.003
_refine_ls_R_factor_all 0.0570
_refine_ls_R_factor_gt 0.0408
_refine_ls_shift/su_max 0.004
_refine_ls_shift/su_mean 0.000
_refine_ls_structure_factor_coef Fsqd
_refine_ls_weighting_details 'calc w=1/[\s^2^(Fo^2^)+(0.0614P)^2^+0.0000P] where P=(Fo^2^+2Fc^2^)/3'
_refine_ls_weighting_scheme calc
_refine_ls_wR_factor_gt 0.0999
_refine_ls_wR_factor_ref 0.1037
_reflns_number_gt 1022
_reflns_number_total 1363
_reflns_threshold_expression >2sigma(I)
_cod_data_source_file c2dt12334g.txt
_cod_data_source_block a
_cod_depositor_comments
;
The following automatic conversions were performed:

'_exptl_absorpt_correction_type' value 'multi-scans' was replaced
with the value 'multi-scan' as specified in the replacement file
'src/cod-tools/trunk/data/replacement-values/replacement_values.lst'.

Automatic conversion script
Id: cif_fix_values 5376 2017-05-30 11:51:03Z andrius 
;
_cod_database_code 7018703

loop_
_symmetry_equiv_pos_as_xyz
'x, y, z'
'-x+1/2, -y, z+1/2'
'x+1/2, -y+1/2, -z+1/2'
'-x, y+1/2, -z'
'-x, -y, -z'
'x-1/2, y, -z-1/2'
'-x-1/2, y-1/2, z-1/2'
'x, -y-1/2, z'

loop_
_atom_site_label
_atom_site_type_symbol
_atom_site_fract_x
_atom_site_fract_y
_atom_site_fract_z
_atom_site_U_iso_or_equiv
_atom_site_adp_type
_atom_site_occupancy
_atom_site_symmetry_multiplicity
_atom_site_calc_flag
_atom_site_refinement_flags
V1 V 0.03080(5) 0.2500 -0.22121(4) 0.0263(2) Uani 1 2 d S
O1 O 0.04277(17) -0.0184(3) -0.19805(13) 0.0375(5) Uani 1 1 d .
O2 O 0.12581(17) 0.0556(3) -0.25275(13) 0.0383(5) Uani 1 1 d .
O3 O -0.0530(2) 0.2500 -0.29648(17) 0.0401(8) Uani 1 2 d S
N1 N 0.2653(3) 0.2500 -0.0049(2) 0.0431(10) Uani 1 2 d S
N2 N 0.1165(3) 0.2500 -0.0917(2) 0.0290(8) Uani 1 2 d S
N3 N -0.0843(3) 0.2500 -0.12405(19) 0.0281(8) Uani 1 2 d S
C1 C 0.2028(4) 0.2500 0.0630(3) 0.0431(12) Uani 1 2 d S
H1A H 0.2327 0.2500 0.1164 0.052 Uiso 1 2 calc SR
C2 C 0.0974(4) 0.2500 0.0570(2) 0.0321(10) Uani 1 2 d S
H2A H 0.0558 0.2500 0.1049 0.039 Uiso 1 2 calc SR
C3 C 0.0548(3) 0.2500 -0.0237(2) 0.0269(9) Uani 1 2 d S
C4 C -0.0576(3) 0.2500 -0.0415(2) 0.0266(9) Uani 1 2 d S
C5 C -0.1317(3) 0.2500 0.0214(3) 0.0337(10) Uani 1 2 d S
H5A H -0.1124 0.2500 0.0779 0.040 Uiso 1 2 calc SR
C6 C -0.2347(4) 0.2500 -0.0009(3) 0.0428(12) Uani 1 2 d S
H6A H -0.2852 0.2500 0.0409 0.051 Uiso 1 2 calc SR
C7 C -0.2631(4) 0.2500 -0.0837(3) 0.0437(12) Uani 1 2 d S
H7A H -0.3325 0.2500 -0.0993 0.052 Uiso 1 2 calc SR
C8 C -0.1859(4) 0.2500 -0.1436(3) 0.0371(11) Uani 1 2 d S
H8A H -0.2047 0.2500 -0.2003 0.045 Uiso 1 2 calc SR
C9 C 0.2183(4) 0.2500 -0.0792(3) 0.0356(10) Uani 1 2 d S
H9A H 0.2602 0.2500 -0.1269 0.043 Uiso 1 2 calc SR
O1W O -0.2399(2) 0.7500 -0.2850(2) 0.0482(9) Uani 1 2 d SD
H101 H -0.2840 0.6608 -0.2783 0.072 Uiso 1 1 d RD
O2W O -0.5191(4) 0.2500 -0.0013(4) 0.226(5) Uani 1 2 d SD
H102 H -0.5369 0.1310 -0.0188 0.339 Uiso 1 1 d RD
N4 N -0.0315(3) 0.7500 -0.3265(2) 0.0438(10) Uani 1 2 d S

loop_
_atom_site_aniso_label
_atom_site_aniso_U_11
_atom_site_aniso_U_22
_atom_site_aniso_U_33
_atom_site_aniso_U_23
_atom_site_aniso_U_13
_atom_site_aniso_U_12
V1 0.0279(4) 0.0284(4) 0.0227(4) 0.000 -0.0014(3) 0.000
O1 0.0404(13) 0.0314(11) 0.0407(12) 0.0025(9) 0.0022(10) -0.0041(10)
O2 0.0390(13) 0.0358(12) 0.0399(12) 0.0005(9) 0.0087(10) 0.0035(10)
O3 0.0394(19) 0.0543(19) 0.0268(16) 0.000 -0.0065(14) 0.000
N1 0.036(2) 0.055(2) 0.038(2) 0.000 -0.012(2) 0.000
N2 0.031(2) 0.0291(18) 0.0268(18) 0.000 -0.0030(17) 0.000
N3 0.026(2) 0.0337(18) 0.0248(17) 0.000 -0.0039(16) 0.000
C1 0.050(3) 0.050(3) 0.029(2) 0.000 -0.016(2) 0.000
C2 0.036(3) 0.035(2) 0.025(2) 0.000 -0.003(2) 0.000
C3 0.032(2) 0.0220(19) 0.026(2) 0.000 -0.005(2) 0.000
C4 0.032(2) 0.0237(19) 0.024(2) 0.000 -0.0006(18) 0.000
C5 0.036(3) 0.037(2) 0.028(2) 0.000 0.002(2) 0.000
C6 0.036(3) 0.054(3) 0.039(3) 0.000 0.010(2) 0.000
C7 0.029(3) 0.061(3) 0.041(3) 0.000 0.000(2) 0.000
C8 0.031(3) 0.050(3) 0.030(2) 0.000 -0.005(2) 0.000
C9 0.030(3) 0.040(3) 0.037(2) 0.000 -0.001(2) 0.000
O1W 0.0349(18) 0.0466(19) 0.063(2) 0.000 0.0039(17) 0.000
O2W 0.045(3) 0.552(17) 0.080(4) 0.000 -0.004(3) 0.000
N4 0.035(2) 0.053(2) 0.044(2) 0.000 -0.009(2) 0.000

loop_
_atom_type_symbol
_atom_type_description
_atom_type_scat_dispersion_real
_atom_type_scat_dispersion_imag
_atom_type_scat_source
C C 0.0033 0.0016 'International Tables Vol C Tables 4.2.6.8 and 6.1.1.4'
H H 0.0000 0.0000 'International Tables Vol C Tables 4.2.6.8 and 6.1.1.4'
N N 0.0061 0.0033 'International Tables Vol C Tables 4.2.6.8 and 6.1.1.4'
O O 0.0106 0.0060 'International Tables Vol C Tables 4.2.6.8 and 6.1.1.4'
V V 0.3005 0.5294 'International Tables Vol C Tables 4.2.6.8 and 6.1.1.4'

loop_
_geom_angle_atom_site_label_1
_geom_angle_atom_site_label_2
_geom_angle_atom_site_label_3
_geom_angle
_geom_angle_site_symmetry_1
_geom_angle_site_symmetry_3
O3 V1 O2 103.97(10) . 8_565
O3 V1 O2 103.97(10) . .
O2 V1 O2 90.70(13) 8_565 .
O3 V1 O1 101.43(7) . 8_565
O2 V1 O1 45.78(9) 8_565 8_565
O2 V1 O1 133.92(10) . 8_565
O3 V1 O1 101.43(7) . .
O2 V1 O1 133.92(10) 8_565 .
O2 V1 O1 45.78(9) . .
O1 V1 O1 155.74(13) 8_565 .
O3 V1 N3 93.73(15) . .
O2 V1 N3 130.00(7) 8_565 .
O2 V1 N3 130.00(7) . .
O1 V1 N3 85.27(7) 8_565 .
O1 V1 N3 85.27(7) . .
O3 V1 N2 166.13(15) . .
O2 V1 N2 85.63(9) 8_565 .
O2 V1 N2 85.63(9) . .
O1 V1 N2 77.93(7) 8_565 .
O1 V1 N2 77.93(7) . .
N3 V1 N2 72.40(13) . .
O2 O1 V1 66.81(11) . .
O1 O2 V1 67.41(11) . .
C9 N1 C1 115.8(4) . .
C9 N2 C3 117.9(4) . .
C9 N2 V1 126.9(3) . .
C3 N2 V1 115.1(3) . .
C8 N3 C4 118.1(4) . .
C8 N3 V1 120.7(3) . .
C4 N3 V1 121.2(3) . .
N1 C1 C2 122.9(4) . .
N1 C1 H1A 118.5 . .
C2 C1 H1A 118.5 . .
C1 C2 C3 117.3(4) . .
C1 C2 H2A 121.3 . .
C3 C2 H2A 121.3 . .
N2 C3 C2 120.2(4) . .
N2 C3 C4 115.5(3) . .
C2 C3 C4 124.3(4) . .
N3 C4 C5 121.3(4) . .
N3 C4 C3 115.8(4) . .
C5 C4 C3 122.9(4) . .
C6 C5 C4 119.1(4) . .
C6 C5 H5A 120.5 . .
C4 C5 H5A 120.5 . .
C7 C6 C5 120.5(4) . .
C7 C6 H6A 119.8 . .
C5 C6 H6A 119.8 . .
C8 C7 C6 117.9(4) . .
C8 C7 H7A 121.0 . .
C6 C7 H7A 121.0 . .
N3 C8 C7 123.1(4) . .
N3 C8 H8A 118.4 . .
C7 C8 H8A 118.4 . .
N1 C9 N2 125.9(4) . .
N1 C9 H9A 117.1 . .
N2 C9 H9A 117.1 . .

loop_
_geom_bond_atom_site_label_1
_geom_bond_atom_site_label_2
_geom_bond_distance
_geom_bond_site_symmetry_2
V1 O3 1.611(3) .
V1 O2 1.887(2) 8_565
V1 O2 1.887(2) .
V1 O1 1.895(2) 8_565
V1 O1 1.895(2) .
V1 N3 2.141(3) .
V1 N2 2.332(3) .
O1 O2 1.471(3) .
N1 C9 1.325(5) .
N1 C1 1.346(6) .
N2 C9 1.331(6) .
N2 C3 1.342(5) .
N3 C8 1.349(6) .
N3 C4 1.354(5) .
C1 C2 1.365(7) .
C1 H1A 0.9300 .
C2 C3 1.393(5) .
C2 H2A 0.9300 .
C3 C4 1.479(6) .
C4 C5 1.383(6) .
C5 C6 1.377(6) .
C5 H5A 0.9300 .
C6 C7 1.363(6) .
C6 H6A 0.9300 .
C7 C8 1.378(6) .
C7 H7A 0.9300 .
C8 H8A 0.9300 .
C9 H9A 0.9300 .
O1W H101 0.8457 .
O2W H102 0.8974 .

loop_
_geom_torsion_atom_site_label_1
_geom_torsion_atom_site_label_2
_geom_torsion_atom_site_label_3
_geom_torsion_atom_site_label_4
_geom_torsion
_geom_torsion_site_symmetry_1
O3 V1 O1 O2 98.45(16) .
O2 V1 O1 O2 -24.02(14) 8_565
O1 V1 O1 O2 -101.3(3) 8_565
N3 V1 O1 O2 -168.69(15) .
N2 V1 O1 O2 -95.71(15) .
O3 V1 O2 O1 -92.46(14) .
O2 V1 O2 O1 162.95(10) 8_565
O1 V1 O2 O1 145.99(18) 8_565
N3 V1 O2 O1 14.78(19) .
N2 V1 O2 O1 77.39(13) .
O3 V1 N2 C9 180.0 .
O2 V1 N2 C9 -45.52(6) 8_565
O2 V1 N2 C9 45.52(6) .
O1 V1 N2 C9 -91.18(7) 8_565
O1 V1 N2 C9 91.18(7) .
N3 V1 N2 C9 180.0 .
O3 V1 N2 C3 0.0 .
O2 V1 N2 C3 134.48(6) 8_565
O2 V1 N2 C3 -134.48(6) .
O1 V1 N2 C3 88.82(7) 8_565
O1 V1 N2 C3 -88.82(7) .
N3 V1 N2 C3 0.0 .
O3 V1 N3 C8 0.0 .
O2 V1 N3 C8 111.76(12) 8_565
O2 V1 N3 C8 -111.76(12) .
O1 V1 N3 C8 101.18(7) 8_565
O1 V1 N3 C8 -101.18(7) .
N2 V1 N3 C8 180.0 .
O3 V1 N3 C4 180.0 .
O2 V1 N3 C4 -68.24(12) 8_565
O2 V1 N3 C4 68.24(12) .
O1 V1 N3 C4 -78.82(7) 8_565
O1 V1 N3 C4 78.82(7) .
N2 V1 N3 C4 0.0 .
C9 N1 C1 C2 0.0 .
N1 C1 C2 C3 0.0 .
C9 N2 C3 C2 0.0 .
V1 N2 C3 C2 180.0 .
C9 N2 C3 C4 180.0 .
V1 N2 C3 C4 0.0 .
C1 C2 C3 N2 0.0 .
C1 C2 C3 C4 180.0 .
C8 N3 C4 C5 0.0 .
V1 N3 C4 C5 180.0 .
C8 N3 C4 C3 180.0 .
V1 N3 C4 C3 0.0 .
N2 C3 C4 N3 0.0 .
C2 C3 C4 N3 180.0 .
N2 C3 C4 C5 180.0 .
C2 C3 C4 C5 0.0 .
N3 C4 C5 C6 0.0 .
C3 C4 C5 C6 180.0 .
C4 C5 C6 C7 0.0 .
C5 C6 C7 C8 0.0 .
C4 N3 C8 C7 0.0 .
V1 N3 C8 C7 180.0 .
C6 C7 C8 N3 0.0 .
C1 N1 C9 N2 0.0 .
C3 N2 C9 N1 0.0 .
V1 N2 C9 N1 180.0 .
